data_7010476
loop_
_publ_author_name
'Cotton, F. Albert'
'Daniels, Lee M.'
'Lin, Chun'
'Murillo, Carlos A.'
'Yu, Shu-Yan'

_publ_section_title
;
 Supramolecular squares with Rh24+ corners
;
_journal_issue 5
_journal_name_full 'Journal of the Chemical Society, Dalton Transactions'
_journal_page_first 502
_journal_paper_doi 10.1039/b009613j
_journal_year 2001
_chemical_compound_source synthesis
_chemical_formula_sum 'C180 H192 N32 O32 Rh8'
_chemical_formula_weight 4138.94
_space_group_IT_number 2
_symmetry_cell_setting triclinic
_symmetry_space_group_name_Hall '-P 1'
_symmetry_space_group_name_H-M 'P -1'
_atom_sites_solution_hydrogens geom
_atom_sites_solution_primary direct
_atom_sites_solution_secondary difmap
_audit_creation_method SHELXL
_cell_angle_alpha 80.59(2)
_cell_angle_beta 75.51(1)
_cell_angle_gamma 71.45(1)
_cell_formula_units_Z 1
_cell_length_a 14.2593(4)
_cell_length_b 18.608(5)
_cell_length_c 20.147(3)
_cell_measurement_reflns_used 250
_cell_measurement_temperature 213(2)
_cell_measurement_theta_max 20.8
_cell_measurement_theta_min 9.05
_cell_volume 4886.3(16)
_computing_cell_refinement MADNES
_computing_data_collection MADNES
_computing_data_reduction PROCOR
_computing_structure_refinement 'SHELXL-93 (Sheldrick, 1993)'
_computing_structure_solution 'SHELXS-86 (Sheldrick, 1990)'
_diffrn_ambient_temperature 213(2)
_diffrn_measurement_device 'Nonius FAST area detector'
_diffrn_measurement_method 'Ellipsoid-mask fitting'
_diffrn_radiation_monochromator graphite
_diffrn_radiation_source 'fine-focus sealed tube'
_diffrn_radiation_type MoK\a
_diffrn_radiation_wavelength 0.71073
_diffrn_reflns_av_R_equivalents 0.0354
_diffrn_reflns_av_sigmaI/netI 0.0362
_diffrn_reflns_limit_h_max 16
_diffrn_reflns_limit_h_min -17
_diffrn_reflns_limit_k_max 21
_diffrn_reflns_limit_k_min -22
_diffrn_reflns_limit_l_max 23
_diffrn_reflns_limit_l_min -24
_diffrn_reflns_number 30196
_diffrn_reflns_theta_max 25.55
_diffrn_reflns_theta_min 2.10
_diffrn_standards_number 'None (area detector data)'
_exptl_absorpt_coefficient_mu 0.732
_exptl_absorpt_correction_T_max 0.951
_exptl_absorpt_correction_T_min 0.646
_exptl_absorpt_correction_type multi-scan
_exptl_crystal_colour red
_exptl_crystal_density_diffrn 1.407
_exptl_crystal_density_meas ?
_exptl_crystal_description plate
_exptl_crystal_F_000 2112
_exptl_crystal_size_max 0.45
_exptl_crystal_size_mid 0.35
_exptl_crystal_size_min 0.13
_refine_diff_density_max 1.274
_refine_diff_density_min -0.710
_refine_diff_density_rms 0.110
_refine_ls_extinction_method none
_refine_ls_goodness_of_fit_all 1.142
_refine_ls_goodness_of_fit_obs 1.110
_refine_ls_hydrogen_treatment noref
_refine_ls_matrix_type full
_refine_ls_number_parameters 1691
_refine_ls_number_reflns 17013
_refine_ls_number_restraints 102
_refine_ls_restrained_S_all 1.166
_refine_ls_restrained_S_obs 1.109
_refine_ls_R_factor_all 0.0765
_refine_ls_R_factor_obs 0.0626
_refine_ls_shift/esd_max 0.033
_refine_ls_shift/esd_mean 0.001
_refine_ls_structure_factor_coef Fsqd
_refine_ls_weighting_details 'w=1/[\s^2^(Fo^2^)+(0.0286P)^2^+33.3867P] where P=(Fo^2^+2Fc^2^)/3'
_refine_ls_weighting_scheme calc
_refine_ls_wR_factor_all 0.1608
_refine_ls_wR_factor_obs 0.1412
_reflns_number_observed 14764
_reflns_number_total 17099
_reflns_observed_criterion >2sigma(I)
_cod_data_source_file b009613j.txt
_cod_data_source_block cmpd_1
_cod_depositor_comments
;
The following automatic conversions were performed:

'_refine_ls_weighting_scheme' value 'calc
w=1/[\s^2^(Fo^2^)+(0.0286P)^2^+33.3867P] where P=(Fo^2^+2Fc^2^)/3'
was changed to 'calc'. New tag '_refine_ls_weighting_details' was
created. The value of the new tag was set to
'w=1/[\s^2^(Fo^2^)+(0.0286P)^2^+33.3867P] where P=(Fo^2^+2Fc^2^)/3'.

Automatic conversion script
Id: cif_fix_values 3143 2015-03-26 13:38:13Z robertas 
;
_cod_original_cell_volume 4886.3(15)
_cod_original_sg_symbol_H-M P-1
_cod_database_code 7010476

loop_
_symmetry_equiv_pos_as_xyz
'x, y, z'
'-x, -y, -z'

loop_
_atom_site_aniso_label
_atom_site_aniso_U_11
_atom_site_aniso_U_22
_atom_site_aniso_U_33
_atom_site_aniso_U_23
_atom_site_aniso_U_13
_atom_site_aniso_U_12
Rh1 0.0282(6) 0.0214(8) 0.0292(7) -0.0055(5) -0.0084(5) -0.0063(5)
Rh2 0.0266(5) 0.0281(9) 0.0257(5) -0.0050(5) -0.0064(4) -0.0075(5)
O1 0.023(7) 0.029(8) 0.032(6) -0.006(5) 0.002(5) -0.011(5)
O2 0.035(6) 0.026(9) 0.052(9) -0.007(6) -0.012(5) -0.005(7)
O3 0.043(7) 0.025(6) 0.025(7) 0.002(5) -0.008(5) -0.018(4)
O4 0.045(6) 0.041(6) 0.030(5) 0.013(6) -0.016(4) -0.029(6)
O9 0.095(10) 0.085(9) 0.082(9) -0.008(7) -0.019(8) -0.059(8)
O10 0.128(12) 0.055(8) 0.040(7) 0.010(6) -0.017(7) -0.036(8)
O11 0.146(17) 0.033(8) 0.272(27) 0.020(11) -0.120(18) -0.034(9)
O12 0.062(8) 0.224(20) 0.082(10) -0.011(11) 0.028(7) -0.034(10)
N1 0.034(7) 0.035(8) 0.033(9) 0.001(6) -0.016(6) -0.003(6)
N2 0.018(8) 0.045(9) 0.028(7) 0.008(5) 0.003(6) -0.019(6)
N3 0.033(6) 0.011(6) 0.046(7) -0.017(5) -0.017(5) 0.008(5)
N4 0.036(6) 0.042(9) 0.037(6) -0.011(7) -0.004(5) -0.008(7)
C8 0.027(7) 0.036(9) 0.016(8) -0.008(7) -0.009(7) -0.014(6)
C23 0.036(7) 0.032(8) 0.026(6) -0.012(6) -0.008(6) 0.010(7)
C1 0.034(7) 0.035(8) 0.039(8) 0.000(6) -0.016(6) -0.020(6)
C2 0.054(9) 0.062(10) 0.044(9) -0.025(7) -0.007(7) -0.027(8)
C3 0.071(11) 0.061(11) 0.070(12) -0.023(9) -0.021(9) -0.033(9)
C4 0.056(9) 0.056(9) 0.063(10) -0.006(7) -0.002(8) -0.034(8)
C5 0.051(9) 0.062(12) 0.052(10) -0.010(8) -0.002(8) -0.034(8)
C6 0.047(10) 0.031(9) 0.055(11) -0.012(7) -0.010(8) -0.016(7)
C7 0.183(27) 0.190(28) 0.158(24) -0.082(21) 0.019(20) -0.151(25)
C9 0.055(9) 0.024(8) 0.044(10) 0.003(7) -0.027(7) -0.021(6)
C10 0.063(8) 0.038(6) 0.028(6) -0.003(5) -0.018(5) -0.012(6)
C11 0.075(9) 0.051(8) 0.034(7) -0.007(6) -0.016(6) -0.017(7)
C12 0.078(12) 0.044(10) 0.030(8) 0.015(7) -0.023(8) -0.012(9)
C13 0.075(10) 0.035(7) 0.037(8) -0.001(6) -0.022(7) -0.013(7)
C14 0.050(8) 0.040(8) 0.042(7) -0.008(6) -0.021(7) -0.007(6)
C15 0.181(31) 0.054(21) 0.058(14) 0.009(13) -0.024(17) -0.070(22)
C16 0.056(8) 0.034(8) 0.037(7) -0.005(6) -0.019(7) -0.005(6)
C17 0.042(9) 0.050(11) 0.086(13) -0.002(10) -0.017(8) 0.006(8)
C18 0.081(15) 0.040(11) 0.123(20) 0.002(11) -0.047(15) 0.009(9)
C19 0.116(18) 0.040(11) 0.094(15) -0.001(10) -0.049(14) -0.014(12)
C20 0.114(15) 0.042(9) 0.073(12) 0.019(8) -0.065(11) -0.030(9)
C21 0.061(8) 0.026(6) 0.050(8) -0.008(6) -0.032(7) -0.004(6)
C22 0.253(28) 0.218(27) 0.241(28) -0.021(18) -0.080(19) -0.060(19)
C24 0.038(7) 0.054(8) 0.040(7) -0.013(6) -0.003(5) -0.004(6)
C25 0.057(10) 0.161(20) 0.036(8) -0.004(10) 0.000(7) -0.031(11)
C26 0.082(14) 0.189(26) 0.048(10) 0.006(13) 0.008(10) -0.055(16)
C27 0.078(16) 0.083(17) 0.086(16) -0.015(13) 0.032(12) 0.017(12)
C28 0.036(8) 0.103(15) 0.113(16) -0.015(12) 0.007(9) -0.004(9)
C29 0.043(7) 0.066(10) 0.070(10) 0.011(8) -0.002(7) -0.007(7)
N9 0.049(7) 0.044(7) 0.048(8) -0.009(7) -0.013(6) -0.015(6)
C75 0.112(16) 0.039(9) 0.076(14) -0.020(9) -0.011(12) -0.047(10)
C76 0.161(17) 0.072(12) 0.166(18) -0.011(11) -0.043(14) -0.083(12)
N10 0.056(7) 0.042(7) 0.025(5) 0.012(5) -0.013(5) -0.020(6)
C77 0.052(11) 0.079(17) 0.111(18) 0.053(14) -0.020(11) -0.010(11)
C78 0.114(22) 0.163(30) 0.212(35) 0.097(27) -0.025(22) -0.062(21)
N5S 0.117(17) 0.129(19) 0.099(16) -0.034(14) 0.004(13) -0.065(15)
C9S 0.075(13) 0.117(19) 0.074(14) -0.010(13) -0.024(11) -0.057(13)
C10S 0.089(15) 0.138(21) 0.073(13) -0.018(13) 0.000(11) -0.073(15)
Rh1' 0.0338(8) 0.0247(11) 0.0346(11) -0.0106(8) -0.0055(7) -0.0088(7)
Rh2' 0.0351(7) 0.0357(13) 0.0268(7) -0.0085(8) -0.0043(5) -0.0153(8)
O1' 0.025(11) 0.020(9) 0.049(11) -0.010(7) 0.007(8) -0.009(7)
O2' 0.030(9) 0.029(11) 0.029(9) -0.016(8) 0.006(7) -0.009(9)
O3' 0.036(7) 0.024(7) 0.033(8) 0.006(5) -0.013(6) -0.009(5)
O4' 0.056(9) 0.052(9) 0.022(5) 0.012(8) -0.011(5) -0.033(9)
O9' 0.108(18) 0.262(37) 0.167(25) -0.125(26) 0.025(18) -0.117(22)
O10' 0.066(10) 0.055(13) 0.058(9) 0.007(9) -0.001(7) -0.012(8)
O11' 0.100(15) 0.046(12) 0.155(19) -0.044(12) -0.026(13) -0.017(11)
O12' 0.225(33) 0.178(29) 0.443(57) 0.066(32) -0.217(38) -0.138(27)
N1' 0.036(8) 0.040(12) 0.023(12) -0.007(10) -0.008(9) -0.011(8)
N2' 0.033(10) 0.059(12) 0.020(10) -0.011(8) 0.009(7) -0.023(8)
N3' 0.056(13) 0.023(11) 0.062(12) -0.010(8) -0.011(10) -0.009(9)
N4' 0.036(8) 0.041(9) 0.047(8) -0.006(7) -0.014(6) -0.006(7)
C8' 0.022(11) 0.035(11) 0.060(14) -0.013(9) 0.009(10) -0.026(10)
C23' 0.040(9) 0.036(11) 0.037(9) -0.004(8) 0.000(6) -0.011(8)
C1' 0.045(11) 0.042(12) 0.044(11) -0.007(9) -0.002(9) -0.023(9)
C2' 0.059(12) 0.109(21) 0.085(18) -0.059(16) 0.016(12) -0.061(14)
C3' 0.101(22) 0.155(33) 0.103(24) -0.088(23) 0.015(20) -0.072(24)
C4' 0.073(16) 0.140(28) 0.096(20) -0.059(19) 0.016(14) -0.083(19)
C5' 0.054(13) 0.080(20) 0.073(19) -0.030(14) 0.003(13) -0.035(13)
C6' 0.041(11) 0.057(16) 0.061(15) -0.010(11) -0.018(10) -0.026(12)
C7' 0.128(30) 0.159(37) 0.186(41) -0.034(30) -0.041(30) -0.091(30)
C9' 0.048(10) 0.025(10) 0.019(8) -0.007(7) -0.013(7) -0.011(8)
C10' 0.044(8) 0.044(8) 0.016(6) -0.002(6) -0.007(6) -0.006(7)
C11' 0.033(7) 0.051(9) 0.032(7) 0.002(6) -0.007(6) -0.012(7)
C12' 0.064(13) 0.045(13) 0.031(12) 0.006(10) -0.002(9) -0.004(10)
C13' 0.051(11) 0.051(11) 0.048(12) -0.001(9) -0.003(10) 0.001(9)
C14' 0.034(9) 0.058(13) 0.062(14) -0.004(10) -0.005(9) -0.011(9)
C15' 0.075(15) 0.052(20) 0.078(19) 0.008(14) -0.011(13) -0.034(15)
C16' 0.039(9) 0.033(11) 0.037(9) -0.003(9) -0.012(7) -0.009(8)
C17' 0.054(13) 0.042(13) 0.123(22) 0.019(13) -0.022(13) -0.012(10)
C18' 0.066(17) 0.064(20) 0.153(32) -0.024(21) -0.026(19) -0.007(15)
C19' 0.068(16) 0.051(15) 0.105(22) -0.024(14) -0.009(16) -0.011(13)
C20' 0.077(14) 0.053(13) 0.072(15) -0.038(12) -0.019(12) -0.013(11)
C21' 0.071(13) 0.048(12) 0.062(13) -0.018(10) -0.007(11) -0.008(10)
C22' 0.115(17) 0.122(18) 0.106(16) -0.038(14) -0.055(14) -0.022(14)
C24' 0.042(9) 0.069(12) 0.033(8) 0.004(8) 0.004(7) -0.012(9)
C25' 0.050(11) 0.123(20) 0.078(14) 0.003(13) -0.021(10) -0.041(13)
C26' 0.106(23) 0.164(35) 0.129(30) 0.034(26) -0.059(23) -0.094(25)
C27' 0.060(15) 0.139(26) 0.121(24) 0.006(20) -0.009(15) -0.049(17)
C28' 0.018(10) 0.080(20) 0.085(18) -0.023(14) 0.023(10) -0.019(12)
C29' 0.047(12) 0.112(20) 0.079(17) 0.007(14) 0.010(11) -0.025(12)
N9' 0.059(9) 0.049(8) 0.052(9) -0.006(7) -0.015(7) -0.010(6)
C75' 0.097(20) 0.098(21) 0.101(21) -0.014(10) -0.014(11) -0.037(10)
C76' 0.234(34) 0.201(34) 0.224(35) -0.024(19) -0.052(20) -0.084(21)
N10' 0.073(13) 0.046(11) 0.031(8) 0.000(9) -0.013(8) -0.037(11)
C77' 0.062(13) 0.088(17) 0.035(9) 0.017(10) -0.013(9) -0.031(15)
C78' 0.118(17) 0.105(16) 0.104(16) 0.011(13) -0.025(13) -0.068(14)
Rh3 0.0264(2) 0.0208(2) 0.0297(2) -0.0001(2) -0.0096(2) -0.0096(2)
Rh4 0.0275(2) 0.0223(2) 0.0313(2) -0.0002(2) -0.0103(2) -0.0113(2)
O5 0.032(2) 0.034(2) 0.030(2) -0.001(2) -0.011(2) -0.012(2)
O6 0.056(3) 0.044(3) 0.039(2) 0.006(2) -0.025(2) -0.032(2)
O7 0.030(2) 0.022(2) 0.039(2) -0.001(2) -0.004(2) -0.009(2)
O8 0.027(2) 0.025(2) 0.074(3) -0.007(2) -0.006(2) -0.008(2)
O13 0.103(5) 0.087(5) 0.121(6) -0.022(4) -0.040(4) -0.066(4)
O14 0.133(9) 0.069(7) 0.039(5) 0.003(4) 0.010(6) -0.064(7)
O14' 0.156(29) 0.059(15) 0.049(15) 0.022(12) 0.018(18) 0.011(18)
O15 0.031(3) 0.083(5) 0.149(7) 0.001(4) -0.016(4) -0.018(3)
O16 0.089(4) 0.037(3) 0.099(5) -0.013(3) -0.017(4) -0.035(3)
N5 0.039(3) 0.034(3) 0.036(3) 0.001(2) -0.014(2) -0.022(2)
N6 0.041(3) 0.032(3) 0.028(3) 0.001(2) -0.009(2) -0.018(2)
N7 0.026(2) 0.019(2) 0.052(3) 0.002(2) -0.015(2) -0.008(2)
N8 0.034(3) 0.018(2) 0.042(3) -0.001(2) -0.002(2) -0.011(2)
C31 0.045(4) 0.039(4) 0.060(4) -0.004(3) -0.021(3) -0.018(3)
C32 0.051(4) 0.049(4) 0.082(6) 0.002(4) -0.033(4) -0.028(4)
C33 0.084(6) 0.057(5) 0.080(6) 0.001(4) -0.037(5) -0.048(5)
C34 0.077(6) 0.079(6) 0.097(7) -0.046(6) -0.011(5) -0.039(5)
C35 0.062(5) 0.071(6) 0.074(6) -0.024(4) -0.011(4) -0.038(4)
C36 0.048(4) 0.035(3) 0.041(3) -0.002(3) -0.019(3) -0.024(3)
C37 0.117(9) 0.106(8) 0.112(8) 0.006(6) -0.055(7) -0.092(8)
C38 0.042(3) 0.037(3) 0.036(3) -0.003(3) -0.015(3) -0.019(3)
C39 0.054(4) 0.041(4) 0.035(3) -0.008(3) -0.002(3) -0.024(3)
C40 0.046(7) 0.048(7) 0.036(6) -0.004(5) -0.004(5) -0.023(6)
C41 0.055(8) 0.061(9) 0.048(7) -0.022(6) 0.015(6) -0.031(7)
C42 0.051(9) 0.067(9) 0.019(6) -0.007(5) 0.009(6) -0.043(8)
C43 0.045(8) 0.078(11) 0.036(7) 0.004(7) -0.006(6) -0.014(8)
C44 0.062(8) 0.057(8) 0.037(7) 0.012(6) -0.014(6) -0.027(7)
C45 0.205(30) 0.152(23) 0.041(10) 0.068(13) -0.026(14) -0.125(25)
C40' 0.043(9) 0.038(8) 0.039(8) -0.014(7) 0.005(7) -0.014(7)
C41' 0.085(14) 0.068(13) 0.039(10) -0.017(9) 0.002(9) -0.029(11)
C42' 0.067(11) 0.049(9) 0.047(9) -0.009(7) 0.004(8) -0.018(9)
C43' 0.098(10) 0.045(8) 0.067(9) -0.002(7) 0.003(8) -0.026(7)
C44' 0.061(8) 0.044(7) 0.038(7) -0.007(6) 0.002(6) -0.014(6)
C45' 0.281(42) 0.249(42) 0.252(41) -0.007(20) -0.047(21) -0.072(22)
C46 0.025(3) 0.028(3) 0.063(4) -0.008(3) -0.012(3) -0.006(2)
C47 0.033(3) 0.027(3) 0.070(5) -0.002(3) -0.013(3) -0.003(3)
C48 0.036(4) 0.035(4) 0.097(6) 0.001(4) -0.011(4) -0.016(3)
C49 0.036(4) 0.049(5) 0.108(7) -0.008(5) -0.011(4) -0.019(3)
C50 0.035(4) 0.051(5) 0.120(8) 0.006(5) -0.036(5) -0.001(3)
C51 0.041(4) 0.043(4) 0.088(6) 0.013(4) -0.031(4) -0.017(3)
C52 0.049(5) 0.100(8) 0.099(7) -0.026(6) 0.008(5) -0.040(5)
C53 0.029(3) 0.017(3) 0.050(4) -0.001(2) -0.015(3) -0.003(2)
C54 0.035(3) 0.020(3) 0.040(3) -0.002(2) -0.008(3) -0.006(2)
C57 0.044(4) 0.032(4) 0.067(5) -0.013(3) -0.010(3) -0.011(3)
C55 0.050(9) 0.037(7) 0.029(6) -0.008(5) 0.000(6) -0.021(6)
C56 0.042(8) 0.034(7) 0.054(8) 0.008(6) -0.005(7) -0.019(7)
C58 0.065(12) 0.060(9) 0.051(9) -0.023(7) -0.016(8) -0.024(8)
C59 0.043(9) 0.027(6) 0.060(8) 0.004(5) -0.017(7) -0.012(6)
C60 0.249(60) 0.089(26) 0.222(58) -0.042(27) -0.136(50) -0.078(29)
C55' 0.053(11) 0.048(9) 0.031(8) -0.009(7) -0.016(8) -0.019(8)
C56' 0.067(14) 0.025(8) 0.053(10) 0.002(7) -0.023(10) -0.012(8)
C58' 0.040(10) 0.044(9) 0.064(11) -0.018(8) -0.010(9) -0.013(8)
C59' 0.038(10) 0.024(7) 0.046(8) 0.001(6) -0.014(7) -0.011(6)
C60' 0.101(21) 0.039(17) 0.141(30) 0.000(17) -0.093(22) -0.004(15)
C61 0.028(3) 0.053(4) 0.040(3) -0.026(3) -0.005(3) -0.003(3)
C62 0.031(3) 0.024(3) 0.039(3) -0.005(2) -0.014(3) -0.006(2)
C63 0.056(5) 0.078(6) 0.132(9) -0.069(6) -0.049(6) 0.026(5)
C64 0.094(7) 0.087(7) 0.060(6) 0.012(5) 0.010(5) 0.014(6)
C65 0.049(5) 0.041(4) 0.131(9) -0.033(5) 0.018(5) -0.009(4)
C66 0.029(3) 0.037(3) 0.037(3) -0.012(3) -0.002(3) -0.006(3)
C67 0.026(3) 0.029(3) 0.044(3) -0.006(3) -0.007(3) -0.005(2)
C68 0.031(3) 0.079(5) 0.036(4) -0.022(3) -0.011(3) -0.008(3)
C69 0.038(3) 0.021(3) 0.029(3) 0.004(2) -0.017(2) -0.007(2)
C70 0.043(4) 0.078(5) 0.036(4) -0.009(3) -0.012(3) -0.024(4)
C71 0.063(5) 0.045(4) 0.049(4) -0.017(3) -0.027(4) -0.008(3)
C72 0.043(4) 0.060(5) 0.039(4) -0.012(3) -0.018(3) -0.001(3)
C73 0.033(3) 0.052(4) 0.033(3) -0.007(3) -0.011(3) -0.012(3)
C74 0.037(3) 0.036(3) 0.036(3) -0.004(3) -0.015(3) -0.012(3)
N11 0.034(3) 0.024(2) 0.039(3) -0.001(2) -0.009(2) -0.011(2)
C79 0.045(4) 0.028(3) 0.051(4) 0.009(3) -0.019(3) -0.014(3)
C80 0.056(5) 0.052(5) 0.080(6) 0.017(4) -0.023(4) -0.031(4)
N12 0.043(3) 0.046(3) 0.071(4) -0.002(3) -0.013(3) -0.027(3)
C81 0.080(7) 0.089(7) 0.115(9) 0.009(6) -0.034(6) -0.061(6)
C82 0.199(18) 0.219(20) 0.290(25) 0.002(18) -0.068(17) -0.183(18)
N1S 0.209(17) 0.206(17) 0.146(13) 0.055(13) -0.070(13) -0.089(14)
C1S 0.113(10) 0.090(9) 0.131(12) 0.027(9) -0.060(10) -0.046(8)
C2S 0.153(13) 0.066(7) 0.126(11) 0.000(7) -0.056(10) -0.014(8)
N2S 0.169(10) 0.110(8) 0.157(10) -0.068(7) 0.058(8) -0.068(8)
C3S 0.097(8) 0.071(6) 0.094(8) -0.034(6) 0.016(6) -0.036(6)
C4S 0.091(7) 0.076(7) 0.092(7) -0.021(6) -0.022(6) -0.015(6)
N3S 0.119(10) 0.225(17) 0.184(14) -0.048(12) -0.090(10) -0.003(11)
C5S 0.071(7) 0.181(15) 0.089(8) -0.028(9) -0.027(6) -0.035(9)
C6S 0.084(8) 0.216(18) 0.100(10) -0.031(10) -0.028(7) -0.026(10)

loop_
_atom_site_label
_atom_site_type_symbol
_atom_site_fract_x
_atom_site_fract_y
_atom_site_fract_z
_atom_site_U_iso_or_equiv
_atom_site_thermal_displace_type
_atom_site_occupancy
_atom_site_calc_flag
_atom_site_refinement_flags
_atom_site_disorder_group
Rh1 Rh 0.13407(13) 0.21299(12) -0.26572(10) 0.0257(3) Uani 0.561(5) d P 1
Rh2 Rh 0.22838(10) 0.29917(14) -0.33406(7) 0.0265(4) Uani 0.561(5) d P 1
O1 O 0.0189(17) 0.3098(14) -0.2289(14) 0.028(4) Uani 0.561(5) d PU 1
O2 O 0.1109(18) 0.3869(9) -0.2909(12) 0.038(4) Uani 0.561(5) d P 1
O3 O 0.2057(13) 0.2138(9) -0.1867(8) 0.029(3) Uani 0.561(5) d P 1
O4 O 0.2925(10) 0.2925(6) -0.2507(7) 0.035(3) Uani 0.561(5) d P 1
O9 O -0.2265(14) 0.0749(9) -0.3217(8) 0.079(4) Uani 0.561(5) d P 1
O10 O 0.2294(12) 0.5104(8) -0.6374(7) 0.074(4) Uani 0.561(5) d P 1
O11 O 0.2684(17) -0.1847(8) -0.2628(14) 0.138(9) Uani 0.561(5) d P 1
O12 O 0.6999(10) 0.2308(12) -0.5474(8) 0.133(7) Uani 0.561(5) d P 1
N1 N 0.0671(11) 0.2231(8) -0.3450(8) 0.035(3) Uani 0.561(5) d P 1
N2 N 0.1549(12) 0.3077(9) -0.4105(8) 0.030(3) Uani 0.561(5) d P 1
N3 N 0.2524(8) 0.1255(8) -0.3051(6) 0.030(2) Uani 0.561(5) d P 1
N4 N 0.3409(13) 0.2079(11) -0.3706(9) 0.039(4) Uani 0.561(5) d PU 1
C8 C 0.0899(12) 0.2681(10) -0.4024(9) 0.024(3) Uani 0.561(5) d P 1
H8A H 0.0578(12) 0.2715(10) -0.4387(9) 0.029 Uiso 0.561(5) calc PR 1
C23 C 0.3318(13) 0.1380(8) -0.3479(7) 0.035(3) Uani 0.561(5) d P 1
H23A H 0.3857(13) 0.0959(8) -0.3639(7) 0.042 Uiso 0.561(5) calc PR 1
C1 C -0.0090(11) 0.1866(8) -0.3433(8) 0.032(3) Uani 0.561(5) d P 1
C2 C 0.0009(13) 0.1380(10) -0.3928(8) 0.049(4) Uani 0.561(5) d P 1
H2A H 0.0556(13) 0.1321(10) -0.4309(8) 0.059 Uiso 0.561(5) calc PR 1
C3 C -0.0688(16) 0.0990(11) -0.3859(11) 0.061(4) Uani 0.561(5) d P 1
H3A H -0.0571(16) 0.0628(11) -0.4168(11) 0.073 Uiso 0.561(5) calc PR 1
C4 C -0.1553(13) 0.1114(9) -0.3348(9) 0.056(4) Uani 0.561(5) d P 1
C5 C -0.1654(14) 0.1595(11) -0.2870(10) 0.052(4) Uani 0.561(5) d P 1
H5A H -0.2224(14) 0.1671(11) -0.2505(10) 0.062 Uiso 0.561(5) calc PR 1
C6 C -0.0942(14) 0.1973(9) -0.2908(10) 0.043(4) Uani 0.561(5) d P 1
H6A H -0.1042(14) 0.2303(9) -0.2574(10) 0.051 Uiso 0.561(5) calc PR 1
C7 C -0.2077(22) 0.0187(17) -0.3678(14) 0.156(13) Uani 0.561(5) d P 1
H7A H -0.2619(22) -0.0051(17) -0.3553(14) 0.233 Uiso 0.561(5) calc PR 1
H7B H -0.1438(22) -0.0195(17) -0.3650(14) 0.233 Uiso 0.561(5) calc PR 1
H7C H -0.2047(22) 0.0428(17) -0.4145(14) 0.233 Uiso 0.561(5) calc PR 1
C9 C 0.1662(12) 0.3572(9) -0.4690(10) 0.036(4) Uani 0.561(5) d P 1
C10 C 0.2068(10) 0.3349(7) -0.5353(6) 0.042(3) Uani 0.561(5) d P 1
H10A H 0.2232(10) 0.2833(7) -0.5428(6) 0.051 Uiso 0.561(5) calc PR 1
C11 C 0.2232(11) 0.3879(8) -0.5903(6) 0.052(3) Uani 0.561(5) d P 1
H11A H 0.2480(11) 0.3727(8) -0.6352(6) 0.063 Uiso 0.561(5) calc PR 1
C12 C 0.2033(16) 0.4634(10) -0.5793(8) 0.052(4) Uani 0.561(5) d P 1
C13 C 0.1553(12) 0.4880(8) -0.5146(8) 0.048(3) Uani 0.561(5) d P 1
H13A H 0.1345(12) 0.5401(8) -0.5080(8) 0.058 Uiso 0.561(5) calc PR 1
C14 C 0.1389(11) 0.4354(8) -0.4609(8) 0.043(3) Uani 0.561(5) d P 1
H14A H 0.1082(11) 0.4519(8) -0.4168(8) 0.051 Uiso 0.561(5) calc PR 1
C15 C 0.1932(34) 0.5892(15) -0.6309(16) 0.091(10) Uani 0.561(5) d P 1
H15A H 0.2069(118) 0.6166(15) -0.6758(20) 0.136 Uiso 0.561(5) calc PR 1
H15B H 0.2269(93) 0.6019(20) -0.6002(68) 0.136 Uiso 0.561(5) calc PR 1
H15C H 0.1208(39) 0.6033(22) -0.6123(79) 0.136 Uiso 0.561(5) calc PR 1
C16 C 0.2534(11) 0.0448(8) -0.2879(7) 0.043(3) Uani 0.561(5) d P 1
C17 C 0.3368(12) -0.0095(13) -0.2717(10) 0.064(4) Uani 0.561(5) d P 1
H17A H 0.3927(12) 0.0042(13) -0.2670(10) 0.077 Uiso 0.561(5) calc PR 1
C18 C 0.3374(20) -0.0851(11) -0.2622(14) 0.084(6) Uani 0.561(5) d P 1
H18A H 0.3951(20) -0.1228(11) -0.2518(14) 0.101 Uiso 0.561(5) calc PR 1
C19 C 0.2544(20) -0.1070(12) -0.2676(12) 0.081(6) Uani 0.561(5) d P 1
C20 C 0.1703(17) -0.0516(9) -0.2780(10) 0.069(5) Uani 0.561(5) d P 1
H20A H 0.1113(17) -0.0645(9) -0.2771(10) 0.083 Uiso 0.561(5) calc PR 1
C21 C 0.1693(11) 0.0234(7) -0.2899(7) 0.043(3) Uani 0.561(5) d P 1
H21A H 0.1109(11) 0.0608(7) -0.2996(7) 0.052 Uiso 0.561(5) calc PR 1
C22 C 0.1697(36) -0.2032(26) -0.2458(24) 0.234(21) Uani 0.561(5) d PU 1
H22A H 0.1825(36) -0.2579(26) -0.2430(24) 0.351 Uiso 0.561(5) calc PR 1
H22B H 0.1321(36) -0.1790(26) -0.2815(24) 0.351 Uiso 0.561(5) calc PR 1
H22C H 0.1307(36) -0.1846(26) -0.2020(24) 0.351 Uiso 0.561(5) calc PR 1
C24 C 0.4328(9) 0.2101(8) -0.4160(6) 0.046(3) Uani 0.561(5) d P 1
C25 C 0.4353(14) 0.2461(13) -0.4793(8) 0.087(6) Uani 0.561(5) d P 1
H25A H 0.3745(14) 0.2693(13) -0.4945(8) 0.105 Uiso 0.561(5) calc PR 1
C26 C 0.5260(16) 0.2495(16) -0.5225(10) 0.109(8) Uani 0.561(5) d P 1
H26A H 0.5244(16) 0.2768(16) -0.5660(10) 0.130 Uiso 0.561(5) calc PR 1
C27 C 0.6170(21) 0.2158(15) -0.5056(15) 0.100(10) Uani 0.561(5) d P 1
C28 C 0.6166(12) 0.1784(12) -0.4405(11) 0.092(6) Uani 0.561(5) d P 1
H28A H 0.6775(12) 0.1549(12) -0.4255(11) 0.110 Uiso 0.561(5) calc PR 1
C29 C 0.5239(10) 0.1760(9) -0.3972(8) 0.066(4) Uani 0.561(5) d P 1
H29A H 0.5241(10) 0.1497(9) -0.3532(8) 0.079 Uiso 0.561(5) calc PR 1
C30 C 0.7995(25) 0.2144(21) -0.5242(17) 0.168(13) Uiso 0.561(5) d P 1
H30A H 0.8491(25) 0.2294(21) -0.5618(17) 0.252 Uiso 0.561(5) calc PR 1
H30B H 0.8243(25) 0.1604(21) -0.5107(17) 0.252 Uiso 0.561(5) calc PR 1
H30C H 0.7883(25) 0.2430(21) -0.4854(17) 0.252 Uiso 0.561(5) calc PR 1
N9 N 0.0490(14) 0.1438(11) -0.1880(10) 0.046(4) Uani 0.561(5) d PU 1
C75 C 0.0040(19) 0.1129(10) -0.1491(12) 0.069(5) Uani 0.561(5) d P 1
C76 C -0.0374(23) 0.0663(14) -0.0975(16) 0.119(9) Uani 0.561(5) d PU 1
H76A H -0.1098(30) 0.0798(73) -0.0946(68) 0.179 Uiso 0.561(5) calc PR 1
H76B H -0.0249(133) 0.0727(85) -0.0539(23) 0.179 Uiso 0.561(5) calc PR 1
H76C H -0.0066(105) 0.0137(16) -0.1077(53) 0.179 Uiso 0.561(5) calc PR 1
N10 N 0.3122(9) 0.3829(8) -0.3858(5) 0.041(3) Uani 0.561(5) d P 1
C77 C 0.3503(16) 0.4271(15) -0.4109(13) 0.090(8) Uani 0.561(5) d P 1
C78 C 0.3894(22) 0.4919(19) -0.4478(18) 0.173(16) Uani 0.561(5) d P 1
H78A H 0.4276(194) 0.5046(114) -0.4201(71) 0.260 Uiso 0.561(5) calc PR 1
H78B H 0.3329(24) 0.5358(56) -0.4553(140) 0.260 Uiso 0.561(5) calc PR 1
H78C H 0.4329(184) 0.4773(63) -0.4917(69) 0.260 Uiso 0.561(5) calc PR 1
N5S N 0.6080(17) 0.3740(14) -0.4141(12) 0.110(7) Uani 0.50 d P 1
C9S C 0.5800(17) 0.3422(16) -0.3647(12) 0.080(6) Uani 0.50 d P 1
C10S C 0.5324(16) 0.3097(14) -0.2998(10) 0.092(7) Uani 0.50 d P 1
H10B H 0.5645(83) 0.2553(21) -0.2949(39) 0.139 Uiso 0.50 calc PR 1
H10C H 0.4611(30) 0.3193(82) -0.2988(36) 0.139 Uiso 0.50 calc PR 1
H10D H 0.5397(111) 0.3328(69) -0.2623(11) 0.139 Uiso 0.50 calc PR 1
Rh1' Rh 0.1501(2) 0.2355(2) -0.28337(15) 0.0303(5) Uani 0.439(5) d P 2
Rh2' Rh 0.23369(14) 0.3313(2) -0.34151(10) 0.0311(5) Uani 0.439(5) d P 2
O1' O 0.0371(22) 0.3219(17) -0.2375(19) 0.033(5) Uani 0.439(5) d P 2
O2' O 0.0989(20) 0.4112(11) -0.3035(12) 0.030(4) Uani 0.439(5) d P 2
O3' O 0.2219(16) 0.2287(11) -0.2035(10) 0.031(4) Uani 0.439(5) d PU 2
O4' O 0.2786(14) 0.3289(8) -0.2517(8) 0.040(4) Uani 0.439(5) d P 2
O9' O -0.2162(20) 0.1156(22) -0.3708(16) 0.161(13) Uani 0.439(5) d P 2
O10' O 0.2557(13) 0.5483(13) -0.6403(9) 0.065(5) Uani 0.439(5) d P 2
O11' O 0.3102(16) -0.1590(12) -0.2855(13) 0.097(6) Uani 0.439(5) d P 2
O12' O 0.7361(26) 0.3082(18) -0.4989(23) 0.247(21) Uani 0.439(5) d P 2
N1' N 0.0807(13) 0.2539(12) -0.3656(13) 0.032(4) Uani 0.439(5) d P 2
N2' N 0.1842(14) 0.3298(13) -0.4274(10) 0.037(4) Uani 0.439(5) d P 2
N3' N 0.2729(17) 0.1572(11) -0.3307(11) 0.047(4) Uani 0.439(5) d P 2
N4' N 0.3583(11) 0.2451(10) -0.3715(8) 0.041(4) Uani 0.439(5) d P 2
C8' C 0.1133(19) 0.2969(14) -0.4169(13) 0.037(6) Uani 0.439(5) d P 2
H8'A H 0.0798(19) 0.3062(14) -0.4535(13) 0.044 Uiso 0.439(5) calc PR 2
C23' C 0.3508(22) 0.1791(18) -0.3632(14) 0.039(6) Uani 0.439(5) d PU 2
H23B H 0.4081(22) 0.1412(18) -0.3828(14) 0.047 Uiso 0.439(5) calc PR 2
C1' C 0.0096(16) 0.2172(12) -0.3660(10) 0.042(4) Uani 0.439(5) d P 2
C2' C 0.0180(17) 0.1761(16) -0.4176(14) 0.075(8) Uani 0.439(5) d P 2
H2'A H 0.0760(17) 0.1686(16) -0.4534(14) 0.090 Uiso 0.439(5) calc PR 2
C3' C -0.0623(25) 0.1430(22) -0.4186(17) 0.109(12) Uani 0.439(5) d P 2
H3'A H -0.0577(25) 0.1164(22) -0.4558(17) 0.131 Uiso 0.439(5) calc PR 2
C4' C -0.1406(20) 0.1512(20) -0.3667(15) 0.091(9) Uani 0.439(5) d P 2
C5' C -0.1513(21) 0.1911(16) -0.3116(15) 0.065(7) Uani 0.439(5) d P 2
H5'A H -0.2063(21) 0.1937(16) -0.2739(15) 0.078 Uiso 0.439(5) calc PR 2
C6' C -0.0794(18) 0.2270(15) -0.3133(13) 0.048(5) Uani 0.439(5) d P 2
H6'A H -0.0897(18) 0.2587(15) -0.2786(13) 0.058 Uiso 0.439(5) calc PR 2
C7' C -0.3049(29) 0.1294(26) -0.3225(21) 0.142(14) Uani 0.439(5) d P 2
H7'A H -0.3478(29) 0.1023(26) -0.3313(21) 0.213 Uiso 0.439(5) calc PR 2
H7'B H -0.3394(29) 0.1836(26) -0.3249(21) 0.213 Uiso 0.439(5) calc PR 2
H7'C H -0.2904(29) 0.1123(26) -0.2770(21) 0.213 Uiso 0.439(5) calc PR 2
C9' C 0.1928(14) 0.3845(11) -0.4813(8) 0.029(4) Uani 0.439(5) d P 2
C10' C 0.2923(11) 0.3811(8) -0.5207(6) 0.037(3) Uani 0.439(5) d P 2
H10'B H 0.3472(11) 0.3400(8) -0.5110(6) 0.044 Uiso 0.439(5) calc PR 2
C11' C 0.3100(11) 0.4361(9) -0.5723(7) 0.039(3) Uani 0.439(5) d P 2
H11B H 0.3766(11) 0.4328(9) -0.5965(7) 0.047 Uiso 0.439(5) calc PR 2
C12' C 0.2292(17) 0.4976(14) -0.5894(12) 0.052(5) Uani 0.439(5) d P 2
C13' C 0.1342(15) 0.5003(11) -0.5537(12) 0.056(5) Uani 0.439(5) d P 2
H13B H 0.0791(15) 0.5398(11) -0.5655(12) 0.067 Uiso 0.439(5) calc PR 2
C14' C 0.1164(13) 0.4453(12) -0.4994(12) 0.053(4) Uani 0.439(5) d P 2
H14B H 0.0498(13) 0.4504(12) -0.4745(12) 0.063 Uiso 0.439(5) calc PR 2
C15' C 0.1887(27) 0.6203(16) -0.6442(18) 0.067(7) Uani 0.439(5) d P 2
H15D H 0.2203(50) 0.6531(28) -0.6789(59) 0.100 Uiso 0.439(5) calc PR 2
H15E H 0.1701(91) 0.6408(38) -0.6000(29) 0.100 Uiso 0.439(5) calc PR 2
H15F H 0.1285(58) 0.6177(20) -0.6567(78) 0.100 Uiso 0.439(5) calc PR 2
C16' C 0.2792(12) 0.0779(13) -0.3192(9) 0.036(3) Uani 0.439(5) d P 2
C17' C 0.3636(17) 0.0214(12) -0.3052(16) 0.076(7) Uani 0.439(5) d P 2
H17B H 0.4184(17) 0.0369(12) -0.3013(16) 0.091 Uiso 0.439(5) calc PR 2
C18' C 0.3745(23) -0.0526(20) -0.2969(20) 0.095(9) Uani 0.439(5) d P 2
H18B H 0.4361(23) -0.0870(20) -0.2892(20) 0.114 Uiso 0.439(5) calc PR 2
C19' C 0.2956(22) -0.0796(15) -0.2994(17) 0.076(7) Uani 0.439(5) d P 2
C20' C 0.2094(17) -0.0269(13) -0.3155(12) 0.064(6) Uani 0.439(5) d P 2
H20B H 0.1535(17) -0.0421(13) -0.3178(12) 0.077 Uiso 0.439(5) calc PR 2
C21' C 0.2075(14) 0.0526(10) -0.3289(10) 0.062(5) Uani 0.439(5) d P 2
H21B H 0.1526(14) 0.0878(10) -0.3453(10) 0.075 Uiso 0.439(5) calc PR 2
C22' C 0.2214(14) -0.1957(10) -0.2856(10) 0.108(10) Uani 0.439(5) d PRU 2
H22D H 0.2448(14) -0.2504(10) -0.2753(10) 0.162 Uiso 0.439(5) calc PR 2
H22E H 0.2041(14) -0.1843(10) -0.3305(10) 0.162 Uiso 0.439(5) calc PR 2
H22F H 0.1621(14) -0.1744(10) -0.2509(10) 0.162 Uiso 0.439(5) calc PR 2
C24' C 0.4537(8) 0.2588(8) -0.4037(6) 0.052(5) Uani 0.439(5) d PG 2
C25' C 0.4876(11) 0.3048(10) -0.3730(7) 0.080(7) Uani 0.439(5) d PG 2
C26' C 0.5779(12) 0.3214(11) -0.4040(10) 0.119(13) Uani 0.439(5) d PG 2
C27' C 0.6344(10) 0.2919(12) -0.4657(10) 0.106(10) Uani 0.439(5) d PG 2
C28' C 0.6005(10) 0.2459(12) -0.4963(8) 0.064(8) Uani 0.439(5) d PG 2
C29' C 0.5102(10) 0.2294(9) -0.4653(7) 0.085(7) Uani 0.439(5) d PG 2
C30' C 0.6772(72) 0.2631(56) -0.6239(52) 0.374(48) Uiso 0.439(5) d P 2
N9' N 0.0686(16) 0.1551(12) -0.2169(10) 0.054(5) Uani 0.439(5) d PU 2
C75' C 0.0275(39) 0.1211(28) -0.1825(26) 0.097(19) Uani 0.439(5) d PU 2
C76' C -0.0701(48) 0.0892(35) -0.1316(31) 0.214(29) Uani 0.439(5) d PU 2
H76D H -0.0485(136) 0.0340(36) -0.1255(213) 0.320 Uiso 0.439(5) calc PR 2
H76E H -0.1277(142) 0.1063(246) -0.1535(130) 0.320 Uiso 0.439(5) calc PR 2
H76F H -0.0891(256) 0.1092(233) -0.0870(97) 0.320 Uiso 0.439(5) calc PR 2
N10' N 0.2953(17) 0.4304(13) -0.3858(8) 0.045(4) Uani 0.439(5) d P 2
C77' C 0.3140(18) 0.4829(15) -0.4027(9) 0.061(5) Uani 0.439(5) d P 2
C78' C 0.3350(25) 0.5601(18) -0.4215(15) 0.102(9) Uani 0.439(5) d PU 2
H78D H 0.3904(106) 0.5600(44) -0.4016(90) 0.154 Uiso 0.439(5) calc PR 2
H78E H 0.2749(56) 0.5998(22) -0.4036(93) 0.154 Uiso 0.439(5) calc PR 2
H78F H 0.3531(152) 0.5694(55) -0.4712(15) 0.154 Uiso 0.439(5) calc PR 2
Rh3 Rh 0.45218(3) 0.32180(2) 0.10832(2) 0.02453(10) Uani 1 d . .
Rh4 Rh 0.34070(3) 0.24148(2) 0.15979(2) 0.02556(10) Uani 1 d . .
O5 O 0.4171(3) 0.3210(2) 0.0138(2) 0.0310(9) Uani 1 d . .
O6 O 0.3104(3) 0.2516(3) 0.0633(2) 0.0405(10) Uani 1 d . .
O7 O -0.3258(3) 0.5853(2) -0.1325(2) 0.0306(9) Uani 1 d . .
O8 O -0.2248(3) 0.6600(2) -0.1825(3) 0.0425(11) Uani 1 d . .
O13 O 0.6732(6) 0.5078(4) 0.2648(4) 0.089(2) Uani 1 d . .
O14 O 0.2208(10) 0.0744(6) 0.4873(4) 0.078(3) Uani 0.70 d P 1
O14' O 0.3011(29) 0.0576(15) 0.5023(14) 0.109(12) Uani 0.30 d P 2
O15 O 0.9727(4) 0.2153(4) -0.0134(4) 0.089(2) Uani 1 d . .
O16 O 0.3928(5) -0.1323(3) 0.1449(3) 0.071(2) Uani 1 d . .
N5 N 0.4778(4) 0.3182(3) 0.2033(3) 0.0328(11) Uani 1 d . .
N6 N 0.3765(4) 0.2382(3) 0.2522(2) 0.0318(11) Uani 1 d . .
N7 N 0.5680(3) 0.2250(3) 0.0885(3) 0.0316(11) Uani 1 d . .
N8 N 0.4602(4) 0.1496(3) 0.1331(3) 0.0318(11) Uani 1 d . .
C31 C 0.6300(5) 0.3574(4) 0.1886(4) 0.045(2) Uani 1 d . .
H31A H 0.6650(5) 0.3197(4) 0.1581(4) 0.054 Uiso 1 calc R .
C32 C 0.6811(6) 0.4039(4) 0.2030(4) 0.055(2) Uani 1 d . .
H32A H 0.7498(6) 0.3975(4) 0.1824(4) 0.066 Uiso 1 calc R .
C33 C 0.6306(7) 0.4583(5) 0.2471(5) 0.064(2) Uani 1 d . .
C34 C 0.5305(7) 0.4676(6) 0.2774(5) 0.077(3) Uani 1 d . .
H34A H 0.4961(7) 0.5051(6) 0.3082(5) 0.093 Uiso 1 calc R .
C35 C 0.4797(7) 0.4212(5) 0.2624(4) 0.063(2) Uani 1 d . .
H35A H 0.4109(7) 0.4280(5) 0.2827(4) 0.076 Uiso 1 calc R .
C36 C 0.5300(5) 0.3655(4) 0.2180(3) 0.0372(14) Uani 1 d . .
C37 C 0.7779(8) 0.4983(6) 0.2353(6) 0.093(4) Uani 1 d . .
H37A H 0.8001(17) 0.5348(32) 0.2520(33) 0.140 Uiso 1 calc R .
H37B H 0.7878(12) 0.5065(46) 0.1856(6) 0.140 Uiso 1 calc R .
H37C H 0.8170(11) 0.4471(16) 0.2484(35) 0.140 Uiso 1 calc R .
C38 C 0.4363(5) 0.2788(3) 0.2554(3) 0.0351(14) Uani 1 d . .
H38A H 0.4498(5) 0.2792(3) 0.2986(3) 0.042 Uiso 1 calc R .
C39 C 0.3432(5) 0.1957(4) 0.3129(3) 0.041(2) Uani 1 d . .
C40 C 0.2326(9) 0.2053(7) 0.3319(6) 0.042(3) Uani 0.573(8) d P 1
H40A H 0.1888(9) 0.2385(7) 0.3048(6) 0.051 Uiso 0.573(8) calc PR 1
C41 C 0.1965(11) 0.1643(8) 0.3901(7) 0.054(4) Uani 0.573(8) d P 1
H41A H 0.1267(11) 0.1696(8) 0.4030(7) 0.065 Uiso 0.573(8) calc PR 1
C42 C 0.2603(12) 0.1153(9) 0.4304(6) 0.042(3) Uani 0.573(8) d P 1
C43 C 0.3645(12) 0.1115(9) 0.4119(7) 0.056(4) Uani 0.573(8) d P 1
H43A H 0.4095(12) 0.0809(9) 0.4393(7) 0.067 Uiso 0.573(8) calc PR 1
C44 C 0.3989(11) 0.1538(8) 0.3526(6) 0.051(3) Uani 0.573(8) d P 1
H44A H 0.4680(11) 0.1510(8) 0.3413(6) 0.061 Uiso 0.573(8) calc PR 1
C45 C 0.2823(23) 0.0232(17) 0.5251(9) 0.124(12) Uani 0.573(8) d P 1
H45A H 0.2435(41) -0.0056(87) 0.5591(76) 0.186 Uiso 0.573(8) calc PR 1
H45B H 0.3119(130) 0.0496(19) 0.5482(89) 0.186 Uiso 0.573(8) calc PR 1
H45C H 0.3357(99) -0.0113(79) 0.4951(19) 0.186 Uiso 0.573(8) calc PR 1
C40' C 0.3232(12) 0.2208(9) 0.3781(8) 0.041(4) Uani 0.427(8) d P 2
H40B H 0.3248(12) 0.2704(9) 0.3807(8) 0.049 Uiso 0.427(8) calc PR 2
C41' C 0.3012(16) 0.1773(12) 0.4389(9) 0.064(6) Uani 0.427(8) d P 2
H41B H 0.2786(16) 0.1985(12) 0.4814(9) 0.076 Uiso 0.427(8) calc PR 2
C42' C 0.3128(23) 0.1075(14) 0.4351(13) 0.056(6) Uani 0.427(8) d PU 2
C43' C 0.3334(18) 0.0724(12) 0.3744(11) 0.073(6) Uani 0.427(8) d PU 2
H43B H 0.3344(18) 0.0215(12) 0.3750(11) 0.088 Uiso 0.427(8) calc PR 2
C44' C 0.3523(13) 0.1174(10) 0.3133(9) 0.050(4) Uani 0.427(8) d PU 2
H44B H 0.3715(13) 0.0955(10) 0.2713(9) 0.060 Uiso 0.427(8) calc PR 2
C45' C 0.3692(55) -0.0160(39) 0.5019(36) 0.266(38) Uani 0.427(8) d PU 2
H45D H 0.3561(55) -0.0436(39) 0.5467(36) 0.398 Uiso 0.427(8) calc PR 2
H45E H 0.4380(55) -0.0127(39) 0.4912(36) 0.398 Uiso 0.427(8) calc PR 2
H45F H 0.3606(55) -0.0426(39) 0.4672(36) 0.398 Uiso 0.427(8) calc PR 2
C46 C 0.6704(4) 0.2229(3) 0.0622(4) 0.0383(15) Uani 1 d . .
C47 C 0.6968(5) 0.2645(4) 0.0017(4) 0.045(2) Uani 1 d . .
H47A H 0.6463(5) 0.2938(4) -0.0221(4) 0.054 Uiso 1 calc R .
C48 C 0.7969(5) 0.2642(4) -0.0253(5) 0.056(2) Uani 1 d . .
H48A H 0.8133(5) 0.2937(4) -0.0666(5) 0.067 Uiso 1 calc R .
C49 C 0.8715(6) 0.2209(5) 0.0083(5) 0.064(2) Uani 1 d . .
C50 C 0.8462(6) 0.1768(5) 0.0684(5) 0.069(3) Uani 1 d . .
H50A H 0.8975(6) 0.1457(5) 0.0908(5) 0.083 Uiso 1 calc R .
C51 C 0.7467(5) 0.1778(4) 0.0962(5) 0.055(2) Uani 1 d . .
H51A H 0.7304(5) 0.1483(4) 0.1375(5) 0.066 Uiso 1 calc R .
C52 C 0.9994(7) 0.2655(6) -0.0720(5) 0.080(3) Uani 1 d . .
H52A H 1.0725(7) 0.2541(28) -0.0851(24) 0.120 Uiso 1 calc R .
H52B H 0.9702(46) 0.3177(6) -0.0605(13) 0.120 Uiso 1 calc R .
H52C H 0.9736(48) 0.2586(30) -0.1100(13) 0.120 Uiso 1 calc R .
C53 C 0.5472(4) 0.1585(3) 0.1031(3) 0.0320(13) Uani 1 d . .
H53A H 0.6003(4) 0.1146(3) 0.0905(3) 0.038 Uiso 1 calc R .
C54 C 0.4463(4) 0.0765(3) 0.1343(3) 0.0321(13) Uani 1 d . .
C57 C 0.4112(5) -0.0631(4) 0.1373(4) 0.047(2) Uani 1 d . .
C55 C 0.4301(12) 0.0323(7) 0.1966(7) 0.038(3) Uani 0.55(2) d P 1
H55A H 0.4325(12) 0.0479(7) 0.2381(7) 0.045 Uiso 0.55(2) calc PR 1
C56 C 0.4102(12) -0.0358(8) 0.1952(8) 0.044(3) Uani 0.55(2) d P 1
H56A H 0.3951(12) -0.0644(8) 0.2373(8) 0.053 Uiso 0.55(2) calc PR 1
C58 C 0.4319(14) -0.0189(9) 0.0741(8) 0.055(4) Uani 0.55(2) d P 1
H58A H 0.4317(14) -0.0349(9) 0.0323(8) 0.065 Uiso 0.55(2) calc PR 1
C59 C 0.4529(11) 0.0500(7) 0.0758(7) 0.043(4) Uani 0.55(2) d P 1
H59A H 0.4722(11) 0.0778(7) 0.0340(7) 0.051 Uiso 0.55(2) calc PR 1
C60 C 0.3542(49) -0.1526(25) 0.0986(36) 0.160(29) Uani 0.55(2) d P 1
H60A H 0.3234(238) -0.1927(137) 0.1200(66) 0.240 Uiso 0.55(2) calc PR 1
H60B H 0.4079(62) -0.1710(185) 0.0597(92) 0.240 Uiso 0.55(2) calc PR 1
H60C H 0.3034(187) -0.1089(53) 0.0830(133) 0.240 Uiso 0.55(2) calc PR 1
C55' C 0.4920(16) 0.0148(9) 0.1704(9) 0.041(4) Uani 0.45(2) d P 2
H55B H 0.5379(16) 0.0197(9) 0.1945(9) 0.049 Uiso 0.45(2) calc PR 2
C56' C 0.4777(18) -0.0567(9) 0.1756(9) 0.047(5) Uani 0.45(2) d P 2
H56B H 0.5105(18) -0.0983(9) 0.2031(9) 0.057 Uiso 0.45(2) calc PR 2
C58' C 0.3614(15) -0.0052(9) 0.1007(10) 0.048(5) Uani 0.45(2) d P 2
H58B H 0.3155(15) -0.0113(9) 0.0772(10) 0.057 Uiso 0.45(2) calc PR 2
C59' C 0.3775(13) 0.0658(8) 0.0970(8) 0.035(4) Uani 0.45(2) d P 2
H59B H 0.3434(13) 0.1072(8) 0.0699(8) 0.042 Uiso 0.45(2) calc PR 2
C60' C 0.3716(44) -0.1538(23) 0.0853(36) 0.086(13) Uani 0.45(2) d P 2
H60D H 0.3357(155) -0.1919(95) 0.1000(39) 0.129 Uiso 0.45(2) calc PR 2
H60E H 0.4348(45) -0.1744(123) 0.0535(65) 0.129 Uiso 0.45(2) calc PR 2
H60F H 0.3302(151) -0.1093(33) 0.0627(75) 0.129 Uiso 0.45(2) calc PR 2
C61 C 0.0338(4) 0.3805(4) -0.2535(3) 0.040(2) Uani 1 d . .
C62 C -0.2433(4) 0.5961(3) -0.1651(3) 0.0302(12) Uani 1 d . .
C63 C -0.0575(7) 0.4917(6) -0.1654(6) 0.087(4) Uani 1 d . .
H63A H -0.0621(7) 0.4645(6) -0.1193(6) 0.105 Uiso 1 calc R .
H63B H -0.0108(7) 0.5228(6) -0.1751(6) 0.105 Uiso 1 calc R .
C64 C -0.0931(8) 0.5226(6) -0.2618(5) 0.097(4) Uani 1 d . .
H64A H -0.1281(8) 0.5220(6) -0.2977(5) 0.117 Uiso 1 calc R .
H64B H -0.0479(8) 0.5550(6) -0.2758(5) 0.117 Uiso 1 calc R .
C65 C -0.1600(6) 0.4489(5) -0.1929(6) 0.078(3) Uani 1 d . .
H65A H -0.1720(6) 0.4186(5) -0.1487(6) 0.094 Uiso 1 calc R .
H65B H -0.1990(6) 0.4441(5) -0.2248(6) 0.094 Uiso 1 calc R .
C66 C -0.0515(4) 0.4461(4) -0.2236(3) 0.0356(14) Uani 1 d . .
C67 C -0.1573(4) 0.5283(3) -0.1888(3) 0.0334(13) Uani 1 d . .
C68 C 0.2631(5) 0.2658(5) -0.1990(3) 0.048(2) Uani 1 d . .
C69 C 0.3556(4) 0.2854(3) 0.0128(3) 0.0283(12) Uani 1 d . .
C70 C 0.3876(5) 0.2962(5) -0.1293(3) 0.050(2) Uani 1 d . .
H70A H 0.4542(5) 0.2598(5) -0.1437(3) 0.060 Uiso 1 calc R .
H70B H 0.3863(5) 0.3491(5) -0.1451(3) 0.060 Uiso 1 calc R .
C71 C 0.3173(6) 0.2111(4) -0.0760(4) 0.050(2) Uani 1 d . .
H71A H 0.3788(6) 0.1686(4) -0.0868(4) 0.060 Uiso 1 calc R .
H71B H 0.2595(6) 0.1946(4) -0.0483(4) 0.060 Uiso 1 calc R .
C72 C 0.2323(5) 0.3269(4) -0.0788(3) 0.048(2) Uani 1 d . .
H72A H 0.2232(5) 0.3813(4) -0.0922(3) 0.058 Uiso 1 calc R .
H72B H 0.1705(5) 0.3158(4) -0.0512(3) 0.058 Uiso 1 calc R .
C73 C 0.2950(5) 0.2728(4) -0.1353(3) 0.0385(14) Uani 1 d . .
C74 C 0.3315(5) 0.2819(4) -0.0548(3) 0.0344(13) Uani 1 d . .
N11 N 0.5396(4) 0.4063(3) 0.0571(3) 0.0315(11) Uani 1 d . .
C79 C 0.5960(5) 0.4405(4) 0.0387(4) 0.0406(15) Uani 1 d . .
C80 C 0.6720(6) 0.4813(5) 0.0160(5) 0.060(2) Uani 1 d . .
H80A H 0.6463(18) 0.5303(15) 0.0348(25) 0.090 Uiso 1 calc R .
H80B H 0.6873(33) 0.4889(29) -0.0339(5) 0.090 Uiso 1 calc R .
H80C H 0.7331(16) 0.4518(16) 0.0319(26) 0.090 Uiso 1 calc R .
N12 N 0.2270(4) 0.1754(3) 0.1929(3) 0.0500(15) Uani 1 d . .
C81 C 0.1817(8) 0.1364(6) 0.1957(6) 0.085(3) Uani 1 d . .
C82 C 0.1237(14) 0.0820(11) 0.1980(11) 0.207(10) Uani 1 d . .
H82A H 0.0576(57) 0.1097(15) 0.1884(100) 0.310 Uiso 1 calc R .
H82B H 0.1156(129) 0.0546(81) 0.2434(33) 0.310 Uiso 1 calc R .
H82C H 0.1600(73) 0.0462(69) 0.1637(70) 0.310 Uiso 1 calc R .
N1S N -0.1625(14) 0.9599(11) -0.0188(9) 0.183(7) Uani 1 d . .
C1S C -0.2005(11) 0.9571(8) 0.0374(9) 0.105(4) Uani 1 d . .
C2S C -0.2483(5) 0.9501(6) 0.1067(3) 0.115(4) Uani 1 d . .
H2S1 H -0.2216(11) 0.9747(4) 0.1335(4) 0.173 Uiso 1 calc R .
H2S2 H -0.2360(8) 0.8966(6) 0.1232(3) 0.173 Uiso 1 calc R .
H2S3 H -0.3205(6) 0.9740(12) 0.1117(4) 0.173 Uiso 1 calc R .
N2S N 0.3123(5) 0.6830(4) 0.1957(3) 0.149(5) Uani 1 d RU .
C3S C 0.3661(5) 0.6352(4) 0.1671(3) 0.088(3) Uani 1 d R .
C4S C 0.4368(5) 0.5728(3) 0.1306(3) 0.087(3) Uani 1 d R .
H4S1 H 0.4825(5) 0.5415(3) 0.1596(3) 0.130 Uiso 1 d R .
H4S2 H 0.4754(5) 0.5925(3) 0.0889(3) 0.130 Uiso 1 d R .
H4S3 H 0.4003(5) 0.5425(3) 0.1189(3) 0.130 Uiso 1 d R .
N3S N -0.0849(10) 0.4156(10) 0.0595(8) 0.173(7) Uani 1 d . .
C5S C -0.0268(9) 0.3691(10) 0.0814(7) 0.110(5) Uani 1 d . .
C6S C 0.0464(10) 0.3057(10) 0.1095(7) 0.134(6) Uani 1 d . .
H6S1 H 0.0215(41) 0.2967(44) 0.1586(13) 0.201 Uiso 1 calc R .
H6S2 H 0.1101(28) 0.3174(28) 0.1014(54) 0.201 Uiso 1 calc R .
H6S3 H 0.0565(67) 0.2605(18) 0.0873(43) 0.201 Uiso 1 calc R .
N4S N 0.0359(17) 0.7085(13) -0.3125(12) 0.116(7) Uiso 0.50 d P .
C7S C 0.0488(20) 0.6643(16) -0.3551(14) 0.106(8) Uiso 0.50 d P .
C8S C 0.0543(26) 0.6111(20) -0.4038(18) 0.156(13) Uiso 0.50 d P .
H8SA H 0.0953(174) 0.6228(102) -0.4481(44) 0.234 Uiso 0.50 calc PR .
H8SB H -0.0134(32) 0.6163(113) -0.4091(110) 0.234 Uiso 0.50 calc PR .
H8SC H 0.0846(193) 0.5594(23) -0.3862(71) 0.234 Uiso 0.50 calc PR .

loop_
_atom_type_symbol
_atom_type_description
_atom_type_scat_dispersion_real
_atom_type_scat_dispersion_imag
_atom_type_scat_source
C C 0.0033 0.0016 'International Tables Vol C Tables 4.2.6.8 and 6.1.1.4'
H H 0.0000 0.0000 'International Tables Vol C Tables 4.2.6.8 and 6.1.1.4'
N N 0.0061 0.0033 'International Tables Vol C Tables 4.2.6.8 and 6.1.1.4'
O O 0.0106 0.0060 'International Tables Vol C Tables 4.2.6.8 and 6.1.1.4'
Rh Rh -1.1178 0.9187 'International Tables Vol C Tables 4.2.6.8 and 6.1.1.4'

loop_
_geom_angle_atom_site_label_1
_geom_angle_atom_site_label_2
_geom_angle_atom_site_label_3
_geom_angle
_geom_angle_site_symmetry_1
_geom_angle_site_symmetry_3
_geom_angle_publ_flag
O1 Rh1 O3 88.5(9) . . y
O1 Rh1 N1 88.6(9) . . y
O1 Rh1 N3 175.2(7) . . y
O1 Rh1 N9 87.0(7) . . y
O2 Rh2 N2 89.0(8) . . y
O2 Rh2 N4 175.9(8) . . y
O2 Rh2 O4 87.4(8) . . y
O2 Rh2 N10 89.2(7) . . y
O1 Rh1 N1 174.0(6) . . y
O3 Rh1 N3 90.5(5) . . y
O3 Rh1 N9 85.2(6) . . y
O4 Rh2 N10 86.7(4) . . y
O4 Rh2 N2 175.5(6) . . y
O4 Rh2 N4 90.8(6) . . y
N1 Rh1 N3 91.9(5) . . y
N1 Rh1 N9 99.9(7) . . y
N2 Rh2 N4 92.6(7) . . y
N2 Rh2 N10 95.9(6) . . y
N3 Rh1 N9 97.6(6) . . y
N4 Rh2 N10 94.5(7) . . y
N9 Rh1 Rh2 170.1(5) . . y
N10 Rh2 Rh1 173.8(3) . . y
N1 Rh1 Rh2 88.4(5) . . ?
N3 Rh1 Rh2 87.4(5) . . ?
O3 Rh1 Rh2 86.3(3) . . ?
O1 Rh1 Rh2 87.8(5) . . ?
N4 Rh2 Rh1 89.2(6) . . ?
N2 Rh2 Rh1 88.9(5) . . ?
O2 Rh2 Rh1 87.1(6) . . ?
O4 Rh2 Rh1 88.3(3) . . ?
C61 O1 Rh1 117.3(13) . . ?
C61 O2 Rh2 125.4(13) . . ?
C68 O3 Rh1 115.8(8) . . ?
C68 O4 Rh2 121.2(9) . . ?
C4 O9 C7 114.1(18) . . ?
C12 O10 C15 116.4(17) . . ?
C19 O11 C22 111.9(25) . . ?
C27 O12 C30 122.6(23) . . ?
C8 N1 C1 116.6(14) . . ?
C8 N1 Rh1 119.9(11) . . ?
C1 N1 Rh1 123.4(10) . . ?
C8 N2 C9 118.9(15) . . ?
C8 N2 Rh2 119.0(11) . . ?
C9 N2 Rh2 121.9(13) . . ?
C23 N3 C16 116.2(12) . . ?
C23 N3 Rh1 121.1(12) . . ?
C16 N3 Rh1 122.7(9) . . ?
C23 N4 C24 115.3(16) . . ?
C23 N4 Rh2 118.9(13) . . ?
C24 N4 Rh2 125.7(14) . . ?
N2 C8 N1 123.7(13) . . ?
N3 C23 N4 123.5(16) . . ?
C6 C1 C2 117.5(14) . . ?
C6 C1 N1 120.2(14) . . ?
C2 C1 N1 122.4(15) . . ?
C3 C2 C1 120.5(16) . . ?
C4 C3 C2 121.8(17) . . ?
O9 C4 C5 115.3(16) . . ?
O9 C4 C3 126.9(17) . . ?
C5 C4 C3 117.3(17) . . ?
C4 C5 C6 122.2(17) . . ?
C1 C6 C5 120.4(17) . . ?
N2 C9 C10 124.5(14) . . ?
N2 C9 C14 117.9(15) . . ?
C10 C9 C14 117.5(16) . . ?
C11 C10 C9 120.5(12) . . ?
C12 C11 C10 120.0(13) . . ?
C11 C12 C13 120.2(16) . . ?
C11 C12 O10 115.1(14) . . ?
C13 C12 O10 124.6(16) . . ?
C14 C13 C12 118.7(14) . . ?
C13 C14 C9 122.4(15) . . ?
C17 C16 C21 119.3(16) . . ?
C17 C16 N3 121.0(16) . . ?
C21 C16 N3 119.7(11) . . ?
C16 C17 C18 118.7(19) . . ?
C17 C18 C19 121.9(19) . . ?
C20 C19 O11 126.4(22) . . ?
C20 C19 C18 117.8(19) . . ?
O11 C19 C18 115.9(19) . . ?
C19 C20 C21 121.0(20) . . ?
C20 C21 C16 120.9(13) . . ?
C25 C24 C29 116.9(14) . . ?
C25 C24 N4 121.6(14) . . ?
C29 C24 N4 121.4(14) . . ?
C24 C25 C26 120.8(18) . . ?
C27 C26 C25 123.6(22) . . ?
O12 C27 C26 118.9(26) . . ?
O12 C27 C28 123.4(28) . . ?
C26 C27 C28 116.8(22) . . ?
C27 C28 C29 118.9(19) . . ?
C24 C29 C28 123.0(16) . . ?
C75 N9 Rh1 176.7(16) . . ?
N9 C75 C76 170.3(27) . . ?
C77 N10 Rh2 177.0(17) . . ?
N10 C77 C78 172.7(21) . . ?
N5S C9S C10S 172.5(30) . . ?
O1' Rh1' O3' 87.1(13) . . y
O1' Rh1' N1' 90.1(12) . . y
O1' Rh1' N3' 173.5(9) . . y
O1' Rh1' N9' 87.5(9) . . y
O2' Rh2' O4' 88.6(9) . . y
O2' Rh2' N2' 90.7(9) . . y
O2' Rh2' N4' 173.8(8) . . y
O2' Rh2' N10' 86.7(9) . . y
O3' Rh1' N1' 173.8(8) . . y
O3' Rh1' N3' 90.1(8) . . y
O3' Rh1' N9' 87.9(7) . . y
O4' Rh2' N2' 176.7(7) . . y
O4' Rh2' N4' 90.0(6) . . y
O4' Rh2' N10' 89.5(6) . . y
N1' Rh1' N3' 92.1(7) . . y
N1' Rh1' N9' 97.5(8) . . y
N2' Rh2' N4' 90.3(7) . . y
N2' Rh2' N10' 93.6(8) . . y
N3' Rh1' N9' 98.3(8) . . y
N4' Rh2' N10' 99.4(8) . . y
N9' Rh1' Rh2' 172.3(6) . . y
N10' Rh2' Rh1' 172.4(5) . . y
N3' Rh1' Rh2' 87.1(6) . . ?
O1' Rh1' Rh2' 86.9(7) . . ?
N1' Rh1' Rh2' 87.8(6) . . ?
O3' Rh1' Rh2' 86.4(5) . . ?
N4' Rh2' Rh1' 87.6(5) . . ?
N2' Rh2' Rh1' 89.0(6) . . ?
O4' Rh2' Rh1' 87.7(4) . . ?
O2' Rh2' Rh1' 86.2(7) . . ?
C61 O1' Rh1' 121.7(21) . . ?
C61 O2' Rh2' 113.3(11) . . ?
C68 O3' Rh1' 125.9(12) . . ?
C68 O4' Rh2' 115.5(9) . . ?
C7' O9' C4' 118.2(24) . . ?
C12' O10' C15' 117.7(18) . . ?
C19' O11' C22' 120.9(21) . . ?
C8' N1' C1' 123.7(24) . . ?
C8' N1' Rh1' 114.8(16) . . ?
C1' N1' Rh1' 121.3(18) . . ?
C8' N2' C9' 120.4(20) . . ?
C8' N2' Rh2' 114.2(17) . . ?
C9' N2' Rh2' 120.0(14) . . ?
C23' N3' C16' 120.5(25) . . ?
C23' N3' Rh1' 118.1(17) . . ?
C16' N3' Rh1' 120.6(17) . . ?
C23' N4' C24' 120.0(18) . . ?
C23' N4' Rh2' 118.7(17) . . ?
C24' N4' Rh2' 121.3(12) . . ?
N1' C8' N2' 131.7(26) . . ?
N4' C23' N3' 127.0(27) . . ?
C2' C1' N1' 122.5(19) . . ?
C2' C1' C6' 117.5(22) . . ?
N1' C1' C6' 119.8(20) . . ?
C1' C2' C3' 120.8(21) . . ?
C4' C3' C2' 118.7(23) . . ?
C3' C4' C5' 122.5(22) . . ?
C3' C4' O9' 115.5(23) . . ?
C5' C4' O9' 122.0(23) . . ?
C6' C5' C4' 118.6(23) . . ?
C5' C6' C1' 121.5(24) . . ?
C14' C9' N2' 126.9(19) . . ?
C14' C9' C10' 115.7(17) . . ?
N2' C9' C10' 117.3(15) . . ?
C11' C10' C9' 121.9(14) . . ?
C10' C11' C12' 120.5(16) . . ?
O10' C12' C13' 126.7(21) . . ?
O10' C12' C11' 115.2(19) . . ?
C13' C12' C11' 118.1(22) . . ?
C12' C13' C14' 121.4(20) . . ?
C9' C14' C13' 122.3(18) . . ?
C21' C16' C17' 114.3(22) . . ?
C21' C16' N3' 121.6(19) . . ?
C17' C16' N3' 123.7(18) . . ?
C18' C17' C16' 126.0(25) . . ?
C17' C18' C19' 120.3(30) . . ?
C20' C19' C18' 117.3(27) . . ?
C20' C19' O11' 125.4(27) . . ?
C18' C19' O11' 117.2(29) . . ?
C19' C20' C21' 118.2(22) . . ?
C16' C21' C20' 123.2(19) . . ?
C25' C24' C29' 120.0 . . ?
C25' C24' N4' 118.5(11) . . ?
C29' C24' N4' 121.5(11) . . ?
C24' C25' C26' 120.0 . . ?
C27' C26' C25' 120.0 . . ?
C26' C27' C28' 120.0 . . ?
C26' C27' O12' 120.1(20) . . ?
C28' C27' O12' 119.9(20) . . ?
C27' C28' C29' 120.0 . . ?
C28' C29' C24' 120.0 . . ?
C75' N9' Rh1' 174.9(31) . . ?
N9' C75' C76' 162.3(53) . . ?
C77' N10' Rh2' 171.3(25) . . ?
N10' C77' C78' 175.4(27) . . ?
O5 Rh3 O7 90.8(2) 2_565 . y
O5 Rh3 N5 175.5(2) . . y
O5 Rh3 N7 89.1(2) . . y
O5 Rh3 N11 88.7(2) . . y
O6 Rh4 O8 89.9(2) . 2_565 y
O6 Rh4 N6 175.3(2) . . y
O6 Rh4 N8 88.9(2) . . y
O6 Rh4 N12 85.4(2) . . y
O7 Rh3 N5 88.4(2) . 2_565 y
O7 Rh3 N7 175.0(2) . 2_565 y
O7 Rh3 N11 87.5(2) 2_565 . y
O8 Rh4 N12 89.0(2) 2_565 . y
O8 Rh4 N6 89.1(2) . 2_565 y
O8 Rh4 N8 175.9(2) . 2_565 y
N5 Rh3 N7 91.3(2) . . y
N6 Rh4 N8 91.8(2) . . y
N5 Rh3 N11 95.8(2) . . y
N6 Rh4 N12 99.2(2) . . y
N7 Rh3 N11 97.5(2) . . y
N8 Rh4 N12 94.8(2) . . y
N11 Rh3 Rh4 173.40(12) . . y
N12 Rh4 Rh3 171.0(2) . . y
O5 Rh3 Rh4 88.00(11) . . ?
N5 Rh3 Rh4 87.47(13) . . ?
N7 Rh3 Rh4 88.16(13) . . ?
O7 Rh3 Rh4 86.83(11) 2_565 . ?
N8 Rh4 Rh3 88.15(13) . . ?
N6 Rh4 Rh3 89.13(13) . . ?
O6 Rh4 Rh3 86.23(12) . . ?
O8 Rh4 Rh3 87.83(12) 2_565 . ?
C69 O5 Rh3 117.6(3) . . ?
C69 O6 Rh4 121.2(4) . . ?
C62 O7 Rh3 119.6(3) . 2_565 ?
C62 O8 Rh4 118.9(4) . 2_565 ?
C33 O13 C37 116.4(8) . . ?
C45 O14 C42 120.3(16) . . ?
C45' O14' C42' 115.3(38) . . ?
C49 O15 C52 116.2(7) . . ?
C60 O16 C57 121.7(24) . . ?
C57 O16 C60' 116.1(23) . . ?
C38 N5 C36 117.2(5) . . ?
C38 N5 Rh3 120.5(4) . . ?
C36 N5 Rh3 121.9(4) . . ?
C38 N6 C39 117.3(5) . . ?
C38 N6 Rh4 117.6(4) . . ?
C39 N6 Rh4 125.1(4) . . ?
C53 N7 C46 117.2(5) . . ?
C53 N7 Rh3 118.3(4) . . ?
C46 N7 Rh3 124.4(4) . . ?
C53 N8 C54 117.9(5) . . ?
C53 N8 Rh4 120.0(4) . . ?
C54 N8 Rh4 121.0(4) . . ?
C36 C31 C32 121.5(7) . . ?
C33 C32 C31 119.3(8) . . ?
C32 C33 C34 120.4(7) . . ?
C32 C33 O13 124.4(8) . . ?
C34 C33 O13 115.2(8) . . ?
C33 C34 C35 119.9(8) . . ?
C36 C35 C34 120.4(8) . . ?
C31 C36 C35 118.5(6) . . ?
C31 C36 N5 121.5(6) . . ?
C35 C36 N5 120.0(6) . . ?
N5 C38 N6 125.1(5) . . ?
C44 C39 N6 125.2(8) . . ?
C40' C39 N6 122.5(8) . . ?
C40' C39 C44' 114.6(11) . . ?
N6 C39 C44' 121.1(8) . . ?
C44 C39 C40 119.2(9) . . ?
N6 C39 C40 115.6(7) . . ?
C41 C40 C39 117.9(11) . . ?
C40 C41 C42 121.6(12) . . ?
O14 C42 C41 119.4(14) . . ?
O14 C42 C43 122.6(15) . . ?
C41 C42 C43 118.0(12) . . ?
C44 C43 C42 119.0(13) . . ?
C39 C44 C43 124.1(13) . . ?
C41' C40' C39 124.0(14) . . ?
C42' C41' C40' 117.2(19) . . ?
C41' C42' C43' 126.0(23) . . ?
C41' C42' O14' 117.2(24) . . ?
C43' C42' O14' 116.8(22) . . ?
C44' C43' C42' 115.9(20) . . ?
C43' C44' C39 121.5(15) . . ?
C47 C46 C51 118.7(6) . . ?
C47 C46 N7 119.9(6) . . ?
C51 C46 N7 121.3(6) . . ?
C46 C47 C48 121.3(7) . . ?
C49 C48 C47 120.0(8) . . ?
C48 C49 O15 125.5(8) . . ?
C48 C49 C50 119.1(7) . . ?
O15 C49 C50 115.4(8) . . ?
C49 C50 C51 121.1(7) . . ?
C50 C51 C46 119.6(7) . . ?
N8 C53 N7 125.2(5) . . ?
C59 C54 C55 120.2(9) . . ?
C59 C54 N8 119.5(7) . . ?
C55' C54 N8 123.4(8) . . ?
C55 C54 N8 120.2(7) . . ?
C55' C54 C59' 115.3(9) . . ?
N8 C54 C59' 121.3(7) . . ?
C58' C57 O16 120.3(9) . . ?
C56 C57 O16 116.4(8) . . ?
C58' C57 C56' 123.0(11) . . ?
O16 C57 C56' 116.4(9) . . ?
C56 C57 C58 117.7(9) . . ?
O16 C57 C58 125.9(8) . . ?
C56 C55 C54 117.6(11) . . ?
C57 C56 C55 123.9(11) . . ?
C59 C58 C57 118.1(11) . . ?
C54 C59 C58 122.0(12) . . ?
C54 C55' C56' 125.4(14) . . ?
C55' C56' C57 116.1(13) . . ?
C57 C58' C59' 119.1(14) . . ?
C58' C59' C54 121.0(12) . . ?
O1' C61 O2' 129.8(18) . . ?
O2 C61 O1 122.1(13) . . ?
O1' C61 C66 123.4(16) . . ?
O2 C61 C66 124.1(8) . . ?
O2' C61 C66 106.8(8) . . ?
O1 C61 C66 113.6(10) . . ?
O7 C62 O8 126.7(5) . . ?
O7 C62 C67 118.1(5) . . ?
O8 C62 C67 115.1(5) . . ?
C67 C63 C66 75.1(5) . . ?
C66 C64 C67 75.4(5) . . ?
C66 C65 C67 76.4(5) . . ?
C65 C66 C61 128.4(6) . . ?
C65 C66 C64 86.3(7) . . ?
C61 C66 C64 126.2(6) . . ?
C65 C66 C63 87.2(6) . . ?
C61 C66 C63 128.5(6) . . ?
C64 C66 C63 85.9(7) . . ?
C65 C66 C67 51.9(4) . . ?
C61 C66 C67 178.6(5) . . ?
C64 C66 C67 52.5(4) . . ?
C63 C66 C67 52.4(4) . . ?
C62 C67 C65 128.6(5) . . ?
C62 C67 C63 130.2(6) . . ?
C65 C67 C63 87.1(6) . . ?
C62 C67 C64 124.8(6) . . ?
C65 C67 C64 85.9(7) . . ?
C63 C67 C64 85.6(7) . . ?
C62 C67 C66 176.6(5) . . ?
C65 C67 C66 51.7(4) . . ?
C63 C67 C66 52.5(4) . . ?
C64 C67 C66 52.1(4) . . ?
O4 C68 O3 125.5(9) . . ?
O3' C68 O4' 123.0(12) . . ?
O3' C68 C73 126.0(10) . . ?
O4 C68 C73 122.1(8) . . ?
O3 C68 C73 111.8(6) . . ?
O4' C68 C73 109.9(7) . . ?
O6 C69 O5 126.7(5) . . ?
O6 C69 C74 114.5(5) . . ?
O5 C69 C74 118.7(5) . . ?
C74 C70 C73 74.4(4) . . ?
C73 C71 C74 75.1(5) . . ?
C74 C72 C73 74.3(4) . . ?
C68 C73 C71 127.4(6) . . ?
C68 C73 C72 126.1(5) . . ?
C71 C73 C72 86.3(5) . . ?
C68 C73 C70 128.8(6) . . ?
C71 C73 C70 87.8(5) . . ?
C72 C73 C70 86.6(5) . . ?
C68 C73 C74 178.6(5) . . ?
C71 C73 C74 52.5(4) . . ?
C72 C73 C74 52.8(3) . . ?
C70 C73 C74 52.5(4) . . ?
C69 C74 C71 124.0(5) . . ?
C69 C74 C70 131.1(5) . . ?
C71 C74 C70 88.3(5) . . ?
C69 C74 C72 126.1(5) . . ?
C71 C74 C72 86.4(5) . . ?
C70 C74 C72 87.2(5) . . ?
C69 C74 C73 175.5(5) . . ?
C71 C74 C73 52.5(4) . . ?
C70 C74 C73 53.1(4) . . ?
C72 C74 C73 52.9(4) . . ?
C79 N11 Rh3 167.0(5) . . ?
N11 C79 C80 177.4(7) . . ?
C81 N12 Rh4 164.4(8) . . ?
N12 C81 C82 178.0(15) . . ?
N1S C1S C2S 177.1(18) . . ?
N2S C3S C4S 179.30(15) . . ?
N3S C5S C6S 177.0(18) . . ?
N4S C7S C8S 174.6(30) . . ?

loop_
_geom_bond_atom_site_label_1
_geom_bond_atom_site_label_2
_geom_bond_distance
_geom_bond_site_symmetry_2
_geom_bond_publ_flag
Rh1 Rh2 2.449(2) . y
Rh1 O1 2.11(3) . y
Rh2 O2 2.06(2) . y
Rh1 O3 2.10(2) . y
Rh2 O4 2.075(13) . y
Rh1 N1 2.01(2) . y
Rh2 N2 2.03(2) . y
Rh1 N3 2.032(11) . y
Rh2 N4 2.02(2) . y
Rh1 N9 2.23(2) . y
Rh2 N10 2.231(12) . y
O1 C61 1.39(2) . ?
O2 C61 1.20(3) . ?
O3 C68 1.412(15) . ?
O4 C68 1.118(12) . ?
O9 C4 1.34(2) . ?
O9 C7 1.43(3) . ?
O10 C12 1.39(2) . ?
O10 C15 1.41(3) . ?
O11 C19 1.39(2) . ?
O11 C22 1.50(5) . ?
O12 C27 1.35(3) . ?
O12 C30 1.53(3) . ?
N1 C8 1.35(2) . ?
N1 C1 1.44(2) . ?
N2 C8 1.32(2) . ?
N2 C9 1.38(2) . ?
N3 C23 1.30(2) . ?
N3 C16 1.48(2) . ?
N4 C23 1.34(2) . ?
N4 C24 1.41(2) . ?
C1 C6 1.38(2) . ?
C1 C2 1.41(2) . ?
C2 C3 1.38(3) . ?
C3 C4 1.38(3) . ?
C4 C5 1.37(2) . ?
C5 C6 1.39(2) . ?
C9 C10 1.39(2) . ?
C9 C14 1.41(2) . ?
C10 C11 1.39(2) . ?
C11 C12 1.39(2) . ?
C12 C13 1.39(2) . ?
C13 C14 1.36(2) . ?
C16 C17 1.37(2) . ?
C16 C21 1.39(2) . ?
C17 C18 1.39(3) . ?
C18 C19 1.40(3) . ?
C19 C20 1.35(3) . ?
C20 C21 1.37(2) . ?
C24 C25 1.34(2) . ?
C24 C29 1.37(2) . ?
C25 C26 1.38(2) . ?
C26 C27 1.35(3) . ?
C27 C28 1.38(3) . ?
C28 C29 1.40(2) . ?
N9 C75 1.09(3) . ?
C75 C76 1.38(3) . ?
N10 C77 1.11(3) . ?
C77 C78 1.50(3) . ?
N5S C9S 1.12(3) . ?
C9S C10S 1.45(3) . ?
Rh1' Rh2' 2.437(2) . y
Rh1' O1' 2.03(3) . y
Rh2' O2' 2.08(2) . y
Rh1' O3' 2.08(2) . y
Rh2' O4' 2.05(2) . y
Rh1' N1' 2.06(2) . y
Rh2' N2' 2.03(2) . y
Rh1' N3' 2.02(2) . y
Rh2' N4' 2.015(15) . y
Rh1' N9' 2.25(2) . y
Rh2' N10' 2.25(2) . y
O1' C61 1.07(3) . ?
O2' C61 1.37(3) . ?
O3' C68 1.07(2) . ?
O4' C68 1.481(14) . ?
O9' C7' 1.37(4) . ?
O9' C4' 1.46(3) . ?
O10' C12' 1.34(3) . ?
O10' C15' 1.38(3) . ?
O11' C19' 1.41(3) . ?
O11' C22' 1.62(3) . ?
O12' C27' 1.54(3) . ?
N1' C8' 1.28(3) . ?
N1' C1' 1.39(3) . ?
N2' C8' 1.30(3) . ?
N2' C9' 1.37(2) . ?
N3' C23' 1.29(4) . ?
N3' C16' 1.43(2) . ?
N4' C23' 1.25(3) . ?
N4' C24' 1.44(2) . ?
C1' C2' 1.35(3) . ?
C1' C6' 1.42(3) . ?
C2' C3' 1.47(3) . ?
C3' C4' 1.31(4) . ?
C4' C5' 1.39(3) . ?
C5' C6' 1.38(3) . ?
C9' C14' 1.37(3) . ?
C9' C10' 1.43(2) . ?
C10' C11' 1.37(2) . ?
C11' C12' 1.41(3) . ?
C12' C13' 1.35(3) . ?
C13' C14' 1.40(3) . ?
C16' C21' 1.32(3) . ?
C16' C17' 1.38(3) . ?
C17' C18' 1.32(4) . ?
C18' C19' 1.38(4) . ?
C19' C20' 1.38(4) . ?
C20' C21' 1.45(3) . ?
C24' C25' 1.39 . ?
C24' C29' 1.39 . ?
C25' C26' 1.39 . ?
C26' C27' 1.39 . ?
C27' C28' 1.39 . ?
C28' C29' 1.39 . ?
N9' C75' 1.06(5) . ?
C75' C76' 1.72(7) . ?
N10' C77' 1.07(3) . ?
C77' C78' 1.53(4) . ?
Rh3 Rh4 2.4527(7) . y
Rh3 O5 2.091(4) . y
Rh4 O6 2.061(4) . y
Rh3 O7 2.080(4) 2_565 y
Rh4 O8 2.066(4) 2_565 y
Rh3 N5 2.023(5) . y
Rh4 N6 2.037(5) . y
Rh3 N7 2.036(5) . y
Rh4 N8 2.025(5) . y
Rh3 N11 2.272(5) . y
Rh4 N12 2.246(6) . y
O5 C69 1.261(7) . ?
O6 C69 1.252(7) . ?
O7 C62 1.255(7) . ?
O7 Rh3 2.080(4) 2_565 ?
O8 C62 1.274(7) . ?
O8 Rh4 2.066(4) 2_565 ?
O13 C33 1.383(9) . ?
O13 C37 1.427(12) . ?
O14 C45 1.35(3) . ?
O14 C42 1.369(15) . ?
O14' C45' 1.40(7) . ?
O14' C42' 1.52(4) . ?
O15 C49 1.374(9) . ?
O15 C52 1.431(12) . ?
O16 C60 1.35(4) . ?
O16 C57 1.371(8) . ?
O16 C60' 1.45(5) . ?
N5 C38 1.306(8) . ?
N5 C36 1.424(7) . ?
N6 C38 1.324(8) . ?
N6 C39 1.407(8) . ?
N7 C53 1.332(7) . ?
N7 C46 1.414(7) . ?
N8 C53 1.286(7) . ?
N8 C54 1.431(7) . ?
C31 C36 1.370(9) . ?
C31 C32 1.398(9) . ?
C32 C33 1.358(12) . ?
C33 C34 1.372(13) . ?
C34 C35 1.398(11) . ?
C35 C36 1.378(10) . ?
C39 C44 1.264(14) . ?
C39 C40' 1.40(2) . ?
C39 C44' 1.42(2) . ?
C39 C40 1.486(13) . ?
C40 C41 1.37(2) . ?
C41 C42 1.39(2) . ?
C42 C43 1.42(2) . ?
C43 C44 1.39(2) . ?
C40' C41' 1.38(2) . ?
C41' C42' 1.27(3) . ?
C42' C43' 1.40(3) . ?
C43' C44' 1.39(3) . ?
C46 C47 1.369(10) . ?
C46 C51 1.399(9) . ?
C47 C48 1.394(9) . ?
C48 C49 1.369(11) . ?
C49 C50 1.384(12) . ?
C50 C51 1.385(11) . ?
C54 C59 1.323(15) . ?
C54 C55' 1.33(2) . ?
C54 C55 1.394(14) . ?
C54 C59' 1.45(2) . ?
C57 C58' 1.31(2) . ?
C57 C56 1.34(2) . ?
C57 C56' 1.40(2) . ?
C57 C58 1.42(2) . ?
C55 C56 1.39(2) . ?
C58 C59 1.41(2) . ?
C55' C56' 1.39(2) . ?
C58' C59' 1.40(2) . ?
C61 C66 1.504(8) . ?
C62 C67 1.498(8) . ?
C63 C67 1.526(9) . ?
C63 C66 1.527(10) . ?
C64 C66 1.517(11) . ?
C64 C67 1.525(11) . ?
C65 C66 1.503(10) . ?
C65 C67 1.507(10) . ?
C66 C67 1.861(8) . ?
C68 C73 1.502(8) . ?
C69 C74 1.502(8) . ?
C70 C74 1.539(9) . ?
C70 C73 1.553(9) . ?
C71 C73 1.534(10) . ?
C71 C74 1.534(9) . ?
C72 C74 1.546(8) . ?
C72 C73 1.549(9) . ?
C73 C74 1.869(8) . ?
N11 C79 1.135(8) . ?
C79 C80 1.457(9) . ?
N12 C81 1.102(10) . ?
C81 C82 1.486(14) . ?
N1S C1S 1.13(2) . ?
C1S C2S 1.40(2) . ?
N2S C3S 1.11 . ?
C3S C4S 1.44 . ?
N3S C5S 1.11(2) . ?
C5S C6S 1.45(2) . ?
N4S C7S 1.23(3) . ?
C7S C8S 1.48(4) . ?
